data_7157550
loop_
_publ_author_name
'Zonker, Benjamin'
'Duman, Ediz'
'Hausmann, Heike'
'Becker, Jonathan'
'Hrdina, Radim'

_publ_section_title
;
 [1,2]-Rearrangement of iminium salts provides access to heterocycles with
 adamantane scaffold.
;
_journal_issue 26
_journal_name_full 'Organic &amp; biomolecular chemistry'
_journal_page_first 4941
_journal_page_last 4945
_journal_paper_doi 10.1039/d0ob01156h
_journal_volume 18
_journal_year 2020
_chemical_absolute_configuration ad
_chemical_formula_sum 'C16 H17 N'
_chemical_formula_weight 223.30
_chemical_name_common 5
_space_group_crystal_system orthorhombic
_space_group_IT_number 19
_space_group_name_Hall 'P 2ac 2ab'
_space_group_name_H-M_alt 'P 21 21 21'
_atom_sites_solution_hydrogens geom
_atom_sites_solution_primary dual
_atom_sites_solution_secondary difmap
_audit_creation_method SHELXL-2018/3
_audit_update_record
;
2020-04-30 deposited with the CCDC.	2020-06-22 downloaded from the CCDC.
;
_cell_angle_alpha 90
_cell_angle_beta 90
_cell_angle_gamma 90
_cell_formula_units_Z 8
_cell_length_a 7.2231(2)
_cell_length_b 14.5123(4)
_cell_length_c 22.3944(6)
_cell_measurement_reflns_used 9741
_cell_measurement_temperature 100(2)
_cell_measurement_theta_max 79.00
_cell_measurement_theta_min 3.63
_cell_volume 2347.47(11)
_computing_cell_refinement 'SAINT 8.38A (Bruker-AXS, 2017)'
_computing_data_collection 'APEX3 v2017.3-0 (Bruker-AXS, 2017)'
_computing_data_reduction 'SAINT 8.38A (Bruker-AXS, 2017)'
_computing_molecular_graphics 'Bruker SHELXTL'
_computing_publication_material 'Bruker SHELXTL'
_computing_structure_refinement 'SHELXL-2018/3 (Sheldrick, 2018)'
_computing_structure_solution 'SHELXT-2015 (Sheldrick, 2015)'
_diffrn_ambient_temperature 100(2)
_diffrn_detector_area_resol_mean 10.4167
_diffrn_measured_fraction_theta_full 1.000
_diffrn_measured_fraction_theta_max 1.000
_diffrn_measurement_device_type 'Bruker PHOTON100'
_diffrn_measurement_method '\f and \w scans'
_diffrn_radiation_type CuK\a
_diffrn_radiation_wavelength 1.54178
_diffrn_reflns_av_R_equivalents 0.0505
_diffrn_reflns_av_unetI/netI 0.0215
_diffrn_reflns_Laue_measured_fraction_full 1.000
_diffrn_reflns_Laue_measured_fraction_max 1.000
_diffrn_reflns_limit_h_max 9
_diffrn_reflns_limit_h_min -9
_diffrn_reflns_limit_k_max 18
_diffrn_reflns_limit_k_min -18
_diffrn_reflns_limit_l_max 28
_diffrn_reflns_limit_l_min -28
_diffrn_reflns_number 58893
_diffrn_reflns_point_group_measured_fraction_full 1.000
_diffrn_reflns_point_group_measured_fraction_max 0.999
_diffrn_reflns_theta_full 67.679
_diffrn_reflns_theta_max 77.310
_diffrn_reflns_theta_min 3.629
_diffrn_source 'I\mS micro-focus sealed tube, multilayer optics'
_exptl_absorpt_coefficient_mu 0.553
_exptl_absorpt_correction_T_max 0.7543
_exptl_absorpt_correction_T_min 0.5855
_exptl_absorpt_correction_type multi-scan
_exptl_absorpt_process_details 'SADABS (Sheldrick, 2009)'
_exptl_crystal_colour colourless
_exptl_crystal_density_diffrn 1.264
_exptl_crystal_density_method 'not measured'
_exptl_crystal_description needle
_exptl_crystal_F_000 960
_exptl_crystal_recrystallization_method 'Re-crystallisation from solvent'
_exptl_crystal_size_max 0.567
_exptl_crystal_size_mid 0.255
_exptl_crystal_size_min 0.199
_refine_diff_density_max 0.223
_refine_diff_density_min -0.203
_refine_diff_density_rms 0.037
_refine_ls_abs_structure_details
; 
 Flack x determined using 2037 quotients [(I+)-(I-)]/[(I+)+(I-)] 
 (Parsons, Flack and Wagner, Acta Cryst. B69 (2013) 249-259).
 Absolute structure confirmed using Bayesian statistics [P3 
 (rac-twin) 0.1E-04] (Hooft, Straver, and Spek, J. Appl. Cryst. 
 (2008), 41, 96-103). 
;
_refine_ls_abs_structure_Flack -0.12(14)
_refine_ls_extinction_coef 0.0019(3)
_refine_ls_extinction_expression Fc^*^=kFc[1+0.001xFc^2^\l^3^/sin(2\q)]^-1/4^
_refine_ls_extinction_method 'SHELXL-2018/3 (Sheldrick 2018)'
_refine_ls_goodness_of_fit_ref 1.041
_refine_ls_hydrogen_treatment constr
_refine_ls_matrix_type full
_refine_ls_number_parameters 308
_refine_ls_number_reflns 4974
_refine_ls_number_restraints 0
_refine_ls_restrained_S_all 1.041
_refine_ls_R_factor_all 0.0331
_refine_ls_R_factor_gt 0.0318
_refine_ls_shift/su_max 0.000
_refine_ls_shift/su_mean 0.000
_refine_ls_structure_factor_coef Fsqd
_refine_ls_weighting_details 'w=1/[\s^2^(Fo^2^)+(0.0457P)^2^+0.5375P] where P=(Fo^2^+2Fc^2^)/3'
_refine_ls_weighting_scheme calc
_refine_ls_wR_factor_gt 0.0806
_refine_ls_wR_factor_ref 0.0818
_reflns_Friedel_coverage 0.746
_reflns_Friedel_fraction_full 1.000
_reflns_Friedel_fraction_max 0.997
_reflns_number_gt 4827
_reflns_number_total 4974
_reflns_threshold_expression 'I > 2\s(I)'
_cod_data_source_file d0ob01156h2.cif
_cod_data_source_block D19144
_cod_depositor_comments 'Adding full bibliography for 7157550--7157551.cif.'
_cod_database_code 7157550
_shelx_shelxl_version_number 2018/3
_shelx_space_group_comment
; 
The symmetry employed for this shelxl refinement is uniquely defined 
by the following loop, which should always be used as a source of 
symmetry information in preference to the above space-group names. 
They are only intended as comments. 
;
_shelx_estimated_absorpt_t_min 0.745
_shelx_estimated_absorpt_t_max 0.898

loop_
_space_group_symop_operation_xyz
'x, y, z'
'-x+1/2, -y, z+1/2'
'-x, y+1/2, -z+1/2'
'x+1/2, -y+1/2, -z'

loop_
_atom_site_label
_atom_site_type_symbol
_atom_site_fract_x
_atom_site_fract_y
_atom_site_fract_z
_atom_site_U_iso_or_equiv
_atom_site_adp_type
_atom_site_occupancy
_atom_site_site_symmetry_order
_atom_site_calc_flag
_atom_site_refinement_flags_posn
_atom_site_refinement_flags_adp
_atom_site_refinement_flags_occupancy
_atom_site_disorder_assembly
_atom_site_disorder_group
N1 N 0.78147(19) 0.55444(9) 0.42204(6) 0.0182(3) Uani 1 1 d . . . . .
C1 C 0.6947(2) 0.49888(10) 0.45712(7) 0.0156(3) Uani 1 1 d . . . . .
C2 C 0.7601(2) 0.49870(11) 0.52157(7) 0.0151(3) Uani 1 1 d . . . . .
C3 C 0.5925(2) 0.52373(11) 0.56129(7) 0.0182(3) Uani 1 1 d . . . . .
H3A H 0.629099 0.522095 0.603881 0.022 Uiso 1 1 calc R U . . .
H3AB H 0.549424 0.586809 0.551775 0.022 Uiso 1 1 calc R U . . .
C4 C 0.4354(2) 0.45417(12) 0.55000(8) 0.0200(3) Uani 1 1 d . . . . .
H4 H 0.327218 0.469681 0.575970 0.024 Uiso 1 1 calc R U . . .
C5 C 0.3763(2) 0.45804(12) 0.48409(8) 0.0214(3) Uani 1 1 d . . . . .
H5A H 0.330828 0.520652 0.474421 0.026 Uiso 1 1 calc R U . . .
H5AB H 0.273956 0.413949 0.477102 0.026 Uiso 1 1 calc R U . . .
C6 C 0.5418(2) 0.43374(11) 0.44310(7) 0.0183(3) Uani 1 1 d . . . . .
H6 H 0.505998 0.437728 0.400039 0.022 Uiso 1 1 calc R U . . .
C7 C 0.8268(2) 0.40029(11) 0.53669(7) 0.0170(3) Uani 1 1 d . . . . .
H7A H 0.935335 0.384344 0.511732 0.020 Uiso 1 1 calc R U . . .
H7AB H 0.864556 0.397117 0.579144 0.020 Uiso 1 1 calc R U . . .
C8 C 0.6691(2) 0.33186(11) 0.52491(7) 0.0187(3) Uani 1 1 d . . . . .
H8 H 0.711997 0.268102 0.534674 0.022 Uiso 1 1 calc R U . . .
C9 C 0.5034(2) 0.35659(12) 0.56471(8) 0.0222(4) Uani 1 1 d . . . . .
H9A H 0.402020 0.311830 0.558123 0.027 Uiso 1 1 calc R U . . .
H9AB H 0.540441 0.353347 0.607223 0.027 Uiso 1 1 calc R U . . .
C10 C 0.6124(2) 0.33618(11) 0.45887(7) 0.0198(3) Uani 1 1 d . . . . .
H10A H 0.513687 0.290442 0.451019 0.024 Uiso 1 1 calc R U . . .
H10B H 0.720087 0.320681 0.433425 0.024 Uiso 1 1 calc R U . . .
C11 C 0.9096(2) 0.56983(10) 0.51799(7) 0.0157(3) Uani 1 1 d . . . . .
C12 C 1.0289(2) 0.60673(11) 0.56003(7) 0.0186(3) Uani 1 1 d . . . . .
H12 H 1.025701 0.586255 0.600312 0.022 Uiso 1 1 calc R U . . .
C13 C 1.1541(2) 0.67476(12) 0.54205(8) 0.0220(3) Uani 1 1 d . . . . .
H13 H 1.234825 0.701797 0.570577 0.026 Uiso 1 1 calc R U . . .
C14 C 1.1616(2) 0.70330(12) 0.48266(8) 0.0225(3) Uani 1 1 d . . . . .
H14 H 1.248751 0.748918 0.471049 0.027 Uiso 1 1 calc R U . . .
C15 C 1.0426(2) 0.66566(11) 0.44007(8) 0.0204(3) Uani 1 1 d . . . . .
H15 H 1.047841 0.684911 0.399565 0.024 Uiso 1 1 calc R U . . .
C16 C 0.9167(2) 0.59959(11) 0.45835(7) 0.0168(3) Uani 1 1 d . . . . .
N21 N 0.34352(19) 0.26875(10) 0.34861(6) 0.0183(3) Uani 1 1 d . . . . .
C21 C 0.4330(2) 0.22445(11) 0.30810(7) 0.0157(3) Uani 1 1 d . . . . .
C22 C 0.3761(2) 0.24314(11) 0.24433(7) 0.0162(3) Uani 1 1 d . . . . .
C23 C 0.5477(2) 0.27724(11) 0.20967(7) 0.0202(3) Uani 1 1 d . . . . .
H23A H 0.515329 0.287485 0.167236 0.024 Uiso 1 1 calc R U . . .
H23B H 0.591497 0.336328 0.226666 0.024 Uiso 1 1 calc R U . . .
C24 C 0.7013(2) 0.20406(12) 0.21445(8) 0.0213(3) Uani 1 1 d . . . . .
H24 H 0.812374 0.225542 0.191711 0.026 Uiso 1 1 calc R U . . .
C25 C 0.7550(2) 0.18977(12) 0.28020(8) 0.0212(3) Uani 1 1 d . . . . .
H25A H 0.800106 0.248542 0.297290 0.025 Uiso 1 1 calc R U . . .
H25B H 0.856055 0.143895 0.282987 0.025 Uiso 1 1 calc R U . . .
C26 C 0.5848(2) 0.15559(12) 0.31597(7) 0.0190(3) Uani 1 1 d . . . . .
H26 H 0.616056 0.147454 0.359147 0.023 Uiso 1 1 calc R U . . .
C27 C 0.3074(2) 0.15083(11) 0.21769(8) 0.0202(3) Uani 1 1 d . . . . .
H27A H 0.197031 0.129148 0.239813 0.024 Uiso 1 1 calc R U . . .
H27B H 0.272316 0.159584 0.175336 0.024 Uiso 1 1 calc R U . . .
C28 C 0.4634(2) 0.07902(12) 0.22240(8) 0.0219(4) Uani 1 1 d . . . . .
H28 H 0.420048 0.019389 0.204917 0.026 Uiso 1 1 calc R U . . .
C29 C 0.6328(2) 0.11315(13) 0.18759(8) 0.0237(4) Uani 1 1 d . . . . .
H29A H 0.732500 0.066445 0.189479 0.028 Uiso 1 1 calc R U . . .
H29B H 0.599331 0.122510 0.145148 0.028 Uiso 1 1 calc R U . . .
C30 C 0.5166(2) 0.06396(12) 0.28820(8) 0.0223(3) Uani 1 1 d . . . . .
H30A H 0.615723 0.017024 0.290872 0.027 Uiso 1 1 calc R U . . .
H30B H 0.407914 0.041052 0.310672 0.027 Uiso 1 1 calc R U . . .
C31 C 0.2268(2) 0.31361(11) 0.25508(7) 0.0167(3) Uani 1 1 d . . . . .
C32 C 0.1125(2) 0.36330(12) 0.21733(7) 0.0205(3) Uani 1 1 d . . . . .
H32 H 0.120281 0.355848 0.175260 0.025 Uiso 1 1 calc R U . . .
C33 C -0.0147(3) 0.42468(12) 0.24248(8) 0.0223(4) Uani 1 1 d . . . . .
H33 H -0.093660 0.459548 0.217162 0.027 Uiso 1 1 calc R U . . .
C34 C -0.0272(2) 0.43538(12) 0.30414(8) 0.0221(4) Uani 1 1 d . . . . .
H34 H -0.115037 0.477215 0.320350 0.027 Uiso 1 1 calc R U . . .
C35 C 0.0874(2) 0.38552(12) 0.34240(7) 0.0207(3) Uani 1 1 d . . . . .
H35 H 0.079383 0.392739 0.384486 0.025 Uiso 1 1 calc R U . . .
C36 C 0.2135(2) 0.32504(11) 0.31702(7) 0.0171(3) Uani 1 1 d . . . . .

loop_
_atom_site_aniso_label
_atom_site_aniso_U_11
_atom_site_aniso_U_22
_atom_site_aniso_U_33
_atom_site_aniso_U_23
_atom_site_aniso_U_13
_atom_site_aniso_U_12
N1 0.0191(6) 0.0196(6) 0.0159(6) 0.0010(5) 0.0003(5) 0.0023(5)
C1 0.0168(7) 0.0159(7) 0.0141(7) -0.0008(6) -0.0010(6) 0.0033(6)
C2 0.0159(7) 0.0165(7) 0.0129(7) -0.0003(6) -0.0006(6) -0.0009(6)
C3 0.0181(7) 0.0190(7) 0.0176(7) -0.0006(6) 0.0012(6) 0.0002(6)
C4 0.0155(7) 0.0224(8) 0.0221(8) 0.0011(6) 0.0040(6) -0.0010(6)
C5 0.0147(7) 0.0223(8) 0.0272(8) 0.0013(7) -0.0030(7) 0.0013(6)
C6 0.0188(8) 0.0190(8) 0.0171(7) 0.0002(6) -0.0039(6) 0.0000(6)
C7 0.0163(7) 0.0170(7) 0.0177(7) 0.0012(6) -0.0016(6) 0.0002(6)
C8 0.0185(7) 0.0156(7) 0.0220(8) 0.0035(6) -0.0016(6) -0.0001(6)
C9 0.0202(8) 0.0228(8) 0.0237(8) 0.0044(7) 0.0012(7) -0.0045(7)
C10 0.0190(8) 0.0185(7) 0.0221(8) -0.0024(6) -0.0040(6) -0.0009(6)
C11 0.0152(7) 0.0151(7) 0.0167(7) 0.0003(6) 0.0015(6) 0.0009(6)
C12 0.0198(8) 0.0177(7) 0.0185(7) -0.0015(6) 0.0000(6) 0.0022(6)
C13 0.0188(7) 0.0196(8) 0.0276(8) -0.0047(7) -0.0021(7) -0.0011(6)
C14 0.0188(8) 0.0174(7) 0.0314(9) 0.0015(7) 0.0044(7) -0.0015(6)
C15 0.0192(8) 0.0194(7) 0.0226(8) 0.0040(6) 0.0058(6) 0.0025(6)
C16 0.0171(7) 0.0160(7) 0.0172(7) 0.0013(6) 0.0017(6) 0.0032(6)
N21 0.0175(6) 0.0213(7) 0.0160(6) 0.0000(5) -0.0005(5) -0.0005(5)
C21 0.0153(7) 0.0169(7) 0.0148(7) 0.0009(5) -0.0006(6) -0.0032(6)
C22 0.0167(7) 0.0184(7) 0.0134(7) -0.0006(6) -0.0013(6) -0.0011(6)
C23 0.0209(8) 0.0226(8) 0.0173(7) 0.0020(6) 0.0018(6) -0.0014(7)
C24 0.0170(7) 0.0280(8) 0.0191(8) 0.0000(7) 0.0046(6) -0.0019(7)
C25 0.0150(7) 0.0261(8) 0.0224(8) -0.0021(7) -0.0013(6) -0.0011(6)
C26 0.0175(8) 0.0222(8) 0.0172(7) 0.0021(6) -0.0017(6) 0.0017(6)
C27 0.0169(7) 0.0226(8) 0.0209(8) -0.0052(6) -0.0012(6) -0.0006(6)
C28 0.0192(8) 0.0201(8) 0.0265(9) -0.0067(7) 0.0000(7) -0.0009(6)
C29 0.0218(8) 0.0278(9) 0.0217(8) -0.0063(7) 0.0019(7) 0.0041(7)
C30 0.0199(8) 0.0190(8) 0.0280(8) 0.0014(7) 0.0022(7) 0.0016(6)
C31 0.0165(7) 0.0172(7) 0.0165(7) -0.0021(6) -0.0008(6) -0.0020(6)
C32 0.0220(8) 0.0230(8) 0.0164(7) -0.0004(6) -0.0027(6) -0.0010(7)
C33 0.0207(8) 0.0211(8) 0.0252(8) 0.0023(7) -0.0042(7) 0.0012(7)
C34 0.0190(8) 0.0201(8) 0.0272(9) -0.0036(6) 0.0005(7) 0.0004(6)
C35 0.0212(8) 0.0232(8) 0.0178(7) -0.0040(6) 0.0003(6) -0.0014(7)
C36 0.0170(7) 0.0176(7) 0.0168(7) -0.0006(6) -0.0013(6) -0.0024(6)

loop_
_atom_type_symbol
_atom_type_description
_atom_type_scat_dispersion_real
_atom_type_scat_dispersion_imag
_atom_type_scat_source
C C 0.0181 0.0091 'International Tables Vol C Tables 4.2.6.8 and 6.1.1.4'
H H 0.0000 0.0000 'International Tables Vol C Tables 4.2.6.8 and 6.1.1.4'
N N 0.0311 0.0180 'International Tables Vol C Tables 4.2.6.8 and 6.1.1.4'

loop_
_geom_angle_atom_site_label_1
_geom_angle_atom_site_label_2
_geom_angle_atom_site_label_3
_geom_angle
_geom_angle_site_symmetry_1
_geom_angle_site_symmetry_3
_geom_angle_publ_flag
C1 N1 C16 105.80(13) . . ?
N1 C1 C6 129.07(15) . . ?
N1 C1 C2 115.41(14) . . ?
C6 C1 C2 115.51(13) . . ?
C11 C2 C1 99.93(12) . . ?
C11 C2 C7 115.11(13) . . ?
C1 C2 C7 107.88(12) . . ?
C11 C2 C3 115.73(13) . . ?
C1 C2 C3 107.62(12) . . ?
C7 C2 C3 109.61(13) . . ?
C4 C3 C2 109.18(13) . . ?
C4 C3 H3A 109.8 . . ?
C2 C3 H3A 109.8 . . ?
C4 C3 H3AB 109.8 . . ?
C2 C3 H3AB 109.8 . . ?
H3A C3 H3AB 108.3 . . ?
C9 C4 C5 109.19(14) . . ?
C9 C4 C3 109.52(13) . . ?
C5 C4 C3 109.79(13) . . ?
C9 C4 H4 109.4 . . ?
C5 C4 H4 109.4 . . ?
C3 C4 H4 109.4 . . ?
C4 C5 C6 110.25(13) . . ?
C4 C5 H5A 109.6 . . ?
C6 C5 H5A 109.6 . . ?
C4 C5 H5AB 109.6 . . ?
C6 C5 H5AB 109.6 . . ?
H5A C5 H5AB 108.1 . . ?
C1 C6 C10 106.79(13) . . ?
C1 C6 C5 107.66(13) . . ?
C10 C6 C5 109.15(14) . . ?
C1 C6 H6 111.0 . . ?
C10 C6 H6 111.0 . . ?
C5 C6 H6 111.0 . . ?
C8 C7 C2 109.20(12) . . ?
C8 C7 H7A 109.8 . . ?
C2 C7 H7A 109.8 . . ?
C8 C7 H7AB 109.8 . . ?
C2 C7 H7AB 109.8 . . ?
H7A C7 H7AB 108.3 . . ?
C7 C8 C9 109.13(13) . . ?
C7 C8 C10 109.70(13) . . ?
C9 C8 C10 110.00(13) . . ?
C7 C8 H8 109.3 . . ?
C9 C8 H8 109.3 . . ?
C10 C8 H8 109.3 . . ?
C4 C9 C8 109.91(13) . . ?
C4 C9 H9A 109.7 . . ?
C8 C9 H9A 109.7 . . ?
C4 C9 H9AB 109.7 . . ?
C8 C9 H9AB 109.7 . . ?
H9A C9 H9AB 108.2 . . ?
C8 C10 C6 110.21(13) . . ?
C8 C10 H10A 109.6 . . ?
C6 C10 H10A 109.6 . . ?
C8 C10 H10B 109.6 . . ?
C6 C10 H10B 109.6 . . ?
H10A C10 H10B 108.1 . . ?
C12 C11 C16 120.35(15) . . ?
C12 C11 C2 132.82(15) . . ?
C16 C11 C2 106.83(13) . . ?
C11 C12 C13 118.67(15) . . ?
C11 C12 H12 120.7 . . ?
C13 C12 H12 120.7 . . ?
C14 C13 C12 120.65(16) . . ?
C14 C13 H13 119.7 . . ?
C12 C13 H13 119.7 . . ?
C13 C14 C15 120.79(16) . . ?
C13 C14 H14 119.6 . . ?
C15 C14 H14 119.6 . . ?
C16 C15 C14 118.29(15) . . ?
C16 C15 H15 120.9 . . ?
C14 C15 H15 120.9 . . ?
C15 C16 C11 121.23(15) . . ?
C15 C16 N1 126.74(15) . . ?
C11 C16 N1 112.02(14) . . ?
C21 N21 C36 105.45(13) . . ?
N21 C21 C26 128.32(14) . . ?
N21 C21 C22 116.11(14) . . ?
C26 C21 C22 115.57(13) . . ?
C31 C22 C21 99.55(12) . . ?
C31 C22 C23 115.96(13) . . ?
C21 C22 C23 108.29(13) . . ?
C31 C22 C27 114.84(13) . . ?
C21 C22 C27 107.23(13) . . ?
C23 C22 C27 109.93(13) . . ?
C24 C23 C22 108.82(13) . . ?
C24 C23 H23A 109.9 . . ?
C22 C23 H23A 109.9 . . ?
C24 C23 H23B 109.9 . . ?
C22 C23 H23B 109.9 . . ?
H23A C23 H23B 108.3 . . ?
C29 C24 C25 109.97(14) . . ?
C29 C24 C23 109.50(14) . . ?
C25 C24 C23 109.97(14) . . ?
C29 C24 H24 109.1 . . ?
C25 C24 H24 109.1 . . ?
C23 C24 H24 109.1 . . ?
C24 C25 C26 109.79(13) . . ?
C24 C25 H25A 109.7 . . ?
C26 C25 H25A 109.7 . . ?
C24 C25 H25B 109.7 . . ?
C26 C25 H25B 109.7 . . ?
H25A C25 H25B 108.2 . . ?
C21 C26 C30 107.08(14) . . ?
C21 C26 C25 107.89(13) . . ?
C30 C26 C25 108.65(13) . . ?
C21 C26 H26 111.0 . . ?
C30 C26 H26 111.0 . . ?
C25 C26 H26 111.0 . . ?
C28 C27 C22 108.98(13) . . ?
C28 C27 H27A 109.9 . . ?
C22 C27 H27A 109.9 . . ?
C28 C27 H27B 109.9 . . ?
C22 C27 H27B 109.9 . . ?
H27A C27 H27B 108.3 . . ?
C29 C28 C27 109.31(14) . . ?
C29 C28 C30 109.48(14) . . ?
C27 C28 C30 110.18(14) . . ?
C29 C28 H28 109.3 . . ?
C27 C28 H28 109.3 . . ?
C30 C28 H28 109.3 . . ?
C24 C29 C28 109.66(14) . . ?
C24 C29 H29A 109.7 . . ?
C28 C29 H29A 109.7 . . ?
C24 C29 H29B 109.7 . . ?
C28 C29 H29B 109.7 . . ?
H29A C29 H29B 108.2 . . ?
C28 C30 C26 110.01(14) . . ?
C28 C30 H30A 109.7 . . ?
C26 C30 H30A 109.7 . . ?
C28 C30 H30B 109.7 . . ?
C26 C30 H30B 109.7 . . ?
H30A C30 H30B 108.2 . . ?
C32 C31 C36 120.14(15) . . ?
C32 C31 C22 133.11(15) . . ?
C36 C31 C22 106.75(14) . . ?
C31 C32 C33 118.55(15) . . ?
C31 C32 H32 120.7 . . ?
C33 C32 H32 120.7 . . ?
C34 C33 C32 120.87(16) . . ?
C34 C33 H33 119.6 . . ?
C32 C33 H33 119.6 . . ?
C33 C34 C35 120.87(16) . . ?
C33 C34 H34 119.6 . . ?
C35 C34 H34 119.6 . . ?
C36 C35 C34 117.82(15) . . ?
C36 C35 H35 121.1 . . ?
C34 C35 H35 121.1 . . ?
C35 C36 C31 121.75(15) . . ?
C35 C36 N21 126.12(15) . . ?
C31 C36 N21 112.13(14) . . ?

loop_
_geom_bond_atom_site_label_1
_geom_bond_atom_site_label_2
_geom_bond_distance
_geom_bond_site_symmetry_2
_geom_bond_publ_flag
N1 C1 1.289(2) . ?
N1 C16 1.430(2) . ?
C1 C6 1.487(2) . ?
C1 C2 1.519(2) . ?
C2 C11 1.496(2) . ?
C2 C7 1.545(2) . ?
C2 C3 1.546(2) . ?
C3 C4 1.539(2) . ?
C3 H3A 0.9900 . ?
C3 H3AB 0.9900 . ?
C4 C9 1.535(2) . ?
C4 C5 1.538(2) . ?
C4 H4 1.0000 . ?
C5 C6 1.548(2) . ?
C5 H5A 0.9900 . ?
C5 H5AB 0.9900 . ?
C6 C10 1.546(2) . ?
C6 H6 1.0000 . ?
C7 C8 1.534(2) . ?
C7 H7A 0.9900 . ?
C7 H7AB 0.9900 . ?
C8 C9 1.535(2) . ?
C8 C10 1.536(2) . ?
C8 H8 1.0000 . ?
C9 H9A 0.9900 . ?
C9 H9AB 0.9900 . ?
C10 H10A 0.9900 . ?
C10 H10B 0.9900 . ?
C11 C12 1.384(2) . ?
C11 C16 1.404(2) . ?
C12 C13 1.398(2) . ?
C12 H12 0.9500 . ?
C13 C14 1.394(3) . ?
C13 H13 0.9500 . ?
C14 C15 1.395(3) . ?
C14 H14 0.9500 . ?
C15 C16 1.383(2) . ?
C15 H15 0.9500 . ?
N21 C21 1.286(2) . ?
N21 C36 1.432(2) . ?
C21 C26 1.494(2) . ?
C21 C22 1.511(2) . ?
C22 C31 1.505(2) . ?
C22 C23 1.544(2) . ?
C22 C27 1.548(2) . ?
C23 C24 1.539(2) . ?
C23 H23A 0.9900 . ?
C23 H23B 0.9900 . ?
C24 C29 1.532(2) . ?
C24 C25 1.537(2) . ?
C24 H24 1.0000 . ?
C25 C26 1.549(2) . ?
C25 H25A 0.9900 . ?
C25 H25B 0.9900 . ?
C26 C30 1.549(2) . ?
C26 H26 1.0000 . ?
C27 C28 1.538(2) . ?
C27 H27A 0.9900 . ?
C27 H27B 0.9900 . ?
C28 C29 1.533(2) . ?
C28 C30 1.538(2) . ?
C28 H28 1.0000 . ?
C29 H29A 0.9900 . ?
C29 H29B 0.9900 . ?
C30 H30A 0.9900 . ?
C30 H30B 0.9900 . ?
C31 C32 1.385(2) . ?
C31 C36 1.400(2) . ?
C32 C33 1.398(2) . ?
C32 H32 0.9500 . ?
C33 C34 1.393(2) . ?
C33 H33 0.9500 . ?
C34 C35 1.394(2) . ?
C34 H34 0.9500 . ?
C35 C36 1.387(2) . ?
C35 H35 0.9500 . ?
